data_9001584
loop_
_publ_author_name
'Heinrich, A. R.'
'Eggleton, R. A.'
'Guggenheim, S.'

_publ_section_title
;
 Structure and polytypism of bementite, a modulated layer silicate
;
_journal_name_full 'American Mineralogist'
_journal_page_first 91
_journal_page_last 106
_journal_volume 79
_journal_year 1994
_chemical_formula_sum 'Mn6.683 O23 Si6'
_chemical_name_mineral Bementite
_space_group_IT_number 14
_symmetry_space_group_name_Hall '-P 2ybc'
_symmetry_space_group_name_H-M 'P 1 21/c 1'
_cell_angle_alpha 90
_cell_angle_beta 95.54
_cell_angle_gamma 90
_cell_length_a 14.838
_cell_length_b 17.584
_cell_length_c 14.700
_cell_formula_units_Z 8
_cell_volume 3817.482
_database_code_amcsd 0001635
_exptl_crystal_density_diffrn 3.144
_cod_original_cell_volume 3817.483
_cod_original_formula_sum 'Si6 Mn6.683 O23'
_cod_database_code 9001584

loop_
_space_group_symop_operation_xyz
x,y,z
x,1/2-y,1/2+z
-x,1/2+y,1/2-z
-x,-y,-z

loop_
_atom_site_label
_atom_site_fract_x
_atom_site_fract_y
_atom_site_fract_z
_atom_site_occupancy
_atom_site_U_iso_or_equiv
Si1 0.92100 0.46700 0.19900 1.00000 0.00760
Si2 0.71900 0.45100 0.20800 1.00000 0.00760
Si3 0.55600 0.56400 0.18400 1.00000 0.00760
Si4 0.99000 0.62600 0.17000 1.00000 0.00760
Si5 0.84500 0.74400 0.14900 1.00000 0.00760
Si6 0.64000 0.73000 0.16400 1.00000 0.00760
Si7 0.49400 0.84300 0.16000 1.00000 0.00760
Si8 0.56800 0.99900 0.18900 1.00000 0.00760
Si9 0.76800 0.01700 0.20400 1.00000 0.00760
Si10 0.29900 0.80700 0.17300 1.00000 0.00760
Si11 0.18400 0.66300 0.17700 1.00000 0.00760
Si12 0.93000 0.90600 0.17600 1.00000 0.00760
Mn1 0.00000 0.00000 0.00000 0.95000 0.01013
Mn2 0.22400 0.02500 -0.00800 0.79000 0.01013
Mn3 0.43400 0.06900 0.02300 0.96000 0.01013
Mn4 0.64300 0.12300 0.02200 0.96000 0.01013
Mn5 0.85400 0.13900 0.02800 0.98000 0.01013
Mn6 0.08100 0.17600 0.04500 0.85000 0.01013
Mn7 0.28400 0.22500 0.07200 1.00000 0.01013
Mn8 0.49300 0.25500 0.03500 0.88000 0.01013
Mn9 0.72300 0.29300 0.03800 1.00000 0.01013
Mn10 0.94100 0.31600 0.04200 1.00000 0.01013
Mn11 0.13900 0.35500 0.04100 1.00000 0.01013
Mn12 0.35900 0.39700 0.00200 0.99000 0.01013
Mn13 0.58000 0.42900 0.02100 1.00000 0.01013
Mn14 0.79700 0.45000 0.00100 1.00000 0.01013
Mn15 0.00000 0.00000 0.50000 0.96000 0.01013
O1 0.82000 0.49000 0.21000 1.00000 0.01520
O2 0.99000 0.54000 0.21000 1.00000 0.01520
O3 0.96000 0.41000 0.28000 1.00000 0.01520
O4 0.64000 0.51000 0.23000 1.00000 0.01520
O5 0.46000 0.56000 0.23000 1.00000 0.01520
O6 0.59000 0.65000 0.20000 1.00000 0.01520
O7 0.75000 0.74000 0.19000 1.00000 0.01520
O8 0.90000 0.67000 0.20000 1.00000 0.01520
O9 0.90000 0.82000 0.19000 1.00000 0.01520
O10 0.86000 0.96000 0.22000 1.00000 0.01520
O11 0.67000 0.97000 0.22000 1.00000 0.01520
O12 0.49000 0.93000 0.19000 1.00000 0.01520
O13 0.58000 0.80000 0.20000 1.00000 0.01520
O14 0.41000 0.80000 0.19000 1.00000 0.01520
O15 0.24000 0.74000 0.21000 1.00000 0.01520
O16 0.08000 0.67000 0.21000 1.00000 0.01520
O17 0.77000 0.09000 0.28000 1.00000 0.01520
O18 0.73000 0.39000 0.29000 1.00000 0.01520
O19 0.92000 0.92000 0.07000 1.00000 0.01520
O20 0.69000 0.88000 0.00000 1.00000 0.01520
O21 0.49000 0.85000 0.05000 1.00000 0.01520
O22 0.28000 0.81000 0.06000 1.00000 0.01520
O23 0.05000 0.79000 0.01000 1.00000 0.01520
O24 0.83000 0.75000 0.04000 1.00000 0.01520
O25 0.63000 0.73000 0.05000 1.00000 0.01520
O26 0.41000 0.68000 0.03000 1.00000 0.01520
O27 0.18000 0.65000 0.07000 1.00000 0.01520
O28 0.98000 0.62000 0.06000 1.00000 0.01520
O29 0.77000 0.57000 0.04000 1.00000 0.01520
O30 0.54000 0.54000 0.08000 1.00000 0.01520
O31 0.33000 0.51000 0.07000 1.00000 0.01520
O32 0.12000 0.47000 0.08000 1.00000 0.01520
O33 0.92000 0.43000 0.09000 1.00000 0.01520
O34 0.70000 0.41000 0.11000 1.00000 0.01520
O35 0.48000 0.37000 0.08000 1.00000 0.01520
O36 0.28000 0.34000 0.11000 1.00000 0.01520
O37 0.06000 0.29000 0.13000 1.00000 0.01520
O38 0.84000 0.24000 0.08000 1.00000 0.01520
O39 0.63000 0.22000 0.10000 1.00000 0.01520
O40 0.41000 0.17000 0.09000 1.00000 0.01520
O41 0.21000 0.12000 0.10000 1.00000 0.01520
O42 0.98000 0.10000 0.07000 1.00000 0.01520
O43 0.76000 0.06000 0.10000 1.00000 0.01520
O44 0.56000 0.03000 0.09000 1.00000 0.01520
O45 0.35000 0.98000 0.07000 1.00000 0.01520
O46 0.13000 0.96000 0.06000 1.00000 0.01520

loop_
_cod_related_entry_id
_cod_related_entry_database
_cod_related_entry_code
1 AMCSD 0001635
